data_2207062
loop_
_publ_author_name
'Jun-Hong Zhang'
'Ru-Fen Zhang'
'Chun-Lin Ma'
'Da-Qi Wang'

_publ_section_title
;
 Dibutylbis(3-methylsulfanyl-1,2,4-thiadiazole-5-thiolato)tin(IV)
;
_journal_coeditor_code SG6028
_journal_issue 10
_journal_name_full 'Acta Crystallographica Section E'
_journal_page_first m2075
_journal_page_last m2077
_journal_paper_doi 10.1107/S1600536805028710
_journal_volume 61
_journal_year 2005
_chemical_formula_iupac '[Sn (C4 H9)2 (C3 H3 S3 N2)2]'
_chemical_formula_moiety 'C14 H24 N4 S6 Sn'
_chemical_formula_sum 'C14 H24 N4 S6 Sn'
_chemical_formula_weight 559.42
_chemical_melting_point 354
_chemical_name_systematic
;
Bis(3-methylmercapto-5-mercapto-1,2,4-thiadiazole)dibutyltin(IV)
;
_space_group_IT_number 2
_symmetry_cell_setting triclinic
_symmetry_space_group_name_Hall '-P 1'
_symmetry_space_group_name_H-M 'P -1'
_atom_sites_solution_hydrogens geom
_atom_sites_solution_primary direct
_atom_sites_solution_secondary difmap
_audit_creation_method SHELXL97
_cell_angle_alpha 77.549(6)
_cell_angle_beta 82.877(6)
_cell_angle_gamma 68.646(6)
_cell_formula_units_Z 2
_cell_length_a 9.386(4)
_cell_length_b 10.059(5)
_cell_length_c 13.561(6)
_cell_measurement_reflns_used 4037
_cell_measurement_temperature 298(2)
_cell_measurement_theta_max 25.02
_cell_measurement_theta_min 2.21
_cell_volume 1162.9(9)
_computing_cell_refinement 'SAINT (Siemens, 1996)'
_computing_data_collection 'SMART (Siemens, 1996)'
_computing_data_reduction SAINT
_computing_molecular_graphics 'SHELXTL (Sheldrick, 1997b)'
_computing_publication_material SHELXTL
_computing_structure_refinement 'SHELXL97 (Sheldrick, 1997a)'
_computing_structure_solution 'SHELXS97 (Sheldrick, 1997a)'
_diffrn_ambient_temperature 298(2)
_diffrn_measured_fraction_theta_full 0.987
_diffrn_measured_fraction_theta_max 0.987
_diffrn_measurement_device_type 'Siemens SMART CCD area-detector'
_diffrn_measurement_method '\f and \w'
_diffrn_radiation_monochromator graphite
_diffrn_radiation_source 'fine-focus sealed tube'
_diffrn_radiation_type MoK\a
_diffrn_radiation_wavelength 0.71073
_diffrn_reflns_av_R_equivalents 0.0188
_diffrn_reflns_av_sigmaI/netI 0.0376
_diffrn_reflns_limit_h_max 11
_diffrn_reflns_limit_h_min -10
_diffrn_reflns_limit_k_max 11
_diffrn_reflns_limit_k_min -11
_diffrn_reflns_limit_l_max 16
_diffrn_reflns_limit_l_min -14
_diffrn_reflns_number 6113
_diffrn_reflns_theta_full 25.02
_diffrn_reflns_theta_max 25.02
_diffrn_reflns_theta_min 2.21
_diffrn_standards_number 0
_exptl_absorpt_coefficient_mu 1.644
_exptl_absorpt_correction_T_max 0.6841
_exptl_absorpt_correction_T_min 0.5452
_exptl_absorpt_correction_type multi-scan
_exptl_absorpt_process_details '(SADABS; Sheldrick, 1996)'
_exptl_crystal_colour colourless
_exptl_crystal_density_diffrn 1.598
_exptl_crystal_density_method 'not measured'
_exptl_crystal_description block
_exptl_crystal_F_000 564
_exptl_crystal_size_max 0.42
_exptl_crystal_size_mid 0.29
_exptl_crystal_size_min 0.25
_refine_diff_density_max 0.692
_refine_diff_density_min -0.411
_refine_ls_extinction_method none
_refine_ls_goodness_of_fit_ref 1.034
_refine_ls_hydrogen_treatment constr
_refine_ls_matrix_type full
_refine_ls_number_parameters 230
_refine_ls_number_reflns 4037
_refine_ls_number_restraints 0
_refine_ls_restrained_S_all 1.034
_refine_ls_R_factor_all 0.0478
_refine_ls_R_factor_gt 0.0339
_refine_ls_shift/su_max 0.001
_refine_ls_shift/su_mean 0.000
_refine_ls_structure_factor_coef Fsqd
_refine_ls_weighting_details 'calc w = 1/[\s^2^(Fo^2^)+(0.0337P)^2^+0.7694P] where P=(Fo^2^+2Fc^2^)/3'
_refine_ls_weighting_scheme calc
_refine_ls_wR_factor_gt 0.0734
_refine_ls_wR_factor_ref 0.0819
_reflns_number_gt 3253
_reflns_number_total 4037
_reflns_threshold_expression I>2\s(I)
_cod_data_source_file sg6028.cif
_cod_data_source_block I
_cod_original_cell_volume 1162.9(10)
_cod_database_code 2207062
_cod_database_fobs_code 2207062

loop_
_symmetry_equiv_pos_as_xyz
'x, y, z'
'-x, -y, -z'

loop_
_atom_site_label
_atom_site_fract_x
_atom_site_fract_y
_atom_site_fract_z
_atom_site_U_iso_or_equiv
_atom_site_adp_type
_atom_site_calc_flag
_atom_site_refinement_flags
_atom_site_occupancy
_atom_site_type_symbol
Sn1 0.94668(3) 0.69457(3) 0.18712(2) 0.05004(11) Uani d . 1 Sn
N1 0.6393(4) 0.8150(4) 0.1481(2) 0.0493(8) Uani d . 1 N
N2 0.3965(4) 0.8813(4) 0.0890(3) 0.0677(10) Uani d . 1 N
N3 1.1668(4) 0.6916(4) 0.3031(3) 0.0527(8) Uani d . 1 N
N4 1.3885(4) 0.6595(4) 0.3775(3) 0.0618(9) Uani d . 1 N
S1 0.50693(15) 0.75773(16) 0.02205(9) 0.0726(4) Uani d . 1 S
S2 0.85108(14) 0.61728(14) 0.05229(9) 0.0643(3) Uani d . 1 S
S3 0.42258(14) 1.01417(14) 0.23622(9) 0.0666(3) Uani d . 1 S
S4 1.44985(13) 0.55701(14) 0.28980(10) 0.0679(3) Uani d . 1 S
S5 1.22014(13) 0.53676(13) 0.15582(9) 0.0634(3) Uani d . 1 S
S6 1.12685(16) 0.83855(16) 0.45170(10) 0.0774(4) Uani d . 1 S
C1 0.6698(5) 0.7332(5) 0.0783(3) 0.0546(10) Uani d . 1 C
C2 0.4859(5) 0.8956(4) 0.1501(3) 0.0530(10) Uani d . 1 C
C3 0.2247(5) 1.1002(6) 0.2093(4) 0.0802(15) Uani d . 1 C
H3A 0.2154 1.1323 0.1376 0.120 Uiso calc R 1 H
H3B 0.1800 1.1822 0.2426 0.120 Uiso calc R 1 H
H3C 0.1724 1.0323 0.2332 0.120 Uiso calc R 1 H
C4 1.2689(5) 0.6006(4) 0.2508(3) 0.0545(10) Uani d . 1 C
C5 1.2397(5) 0.7208(4) 0.3727(3) 0.0533(10) Uani d . 1 C
C6 1.2713(7) 0.8453(7) 0.5226(4) 0.0996(19) Uani d . 1 C
H6A 1.3147 0.7531 0.5660 0.149 Uiso calc R 1 H
H6B 1.2268 0.9195 0.5628 0.149 Uiso calc R 1 H
H6C 1.3502 0.8668 0.4771 0.149 Uiso calc R 1 H
C7 0.9387(5) 0.9096(4) 0.1241(3) 0.0525(10) Uani d . 1 C
H7A 1.0430 0.9093 0.1136 0.063 Uiso calc R 1 H
H7B 0.8956 0.9368 0.0582 0.063 Uiso calc R 1 H
C8 0.8488(5) 1.0241(4) 0.1850(3) 0.0568(11) Uani d . 1 C
H8A 0.9011 1.0077 0.2462 0.068 Uiso calc R 1 H
H8B 0.7488 1.0162 0.2045 0.068 Uiso calc R 1 H
C9 0.8284(5) 1.1777(5) 0.1261(4) 0.0652(12) Uani d . 1 C
H9A 0.9276 1.1895 0.1145 0.078 Uiso calc R 1 H
H9B 0.7892 1.1892 0.0607 0.078 Uiso calc R 1 H
C10 0.7226(8) 1.2930(6) 0.1795(5) 0.115(2) Uani d . 1 C
H10A 0.6296 1.2734 0.2006 0.173 Uiso calc R 1 H
H10B 0.6996 1.3854 0.1348 0.173 Uiso calc R 1 H
H10C 0.7702 1.2948 0.2377 0.173 Uiso calc R 1 H
C11 0.8633(6) 0.5974(5) 0.3267(3) 0.0655(12) Uani d . 1 C
H11A 0.7854 0.5619 0.3140 0.079 Uiso calc R 1 H
H11B 0.9464 0.5155 0.3590 0.079 Uiso calc R 1 H
C12 0.7924(7) 0.7130(6) 0.4000(4) 0.0856(16) Uani d . 1 C
H12A 0.8690 0.7527 0.4087 0.103 Uiso calc R 1 H
H12B 0.7064 0.7924 0.3684 0.103 Uiso calc R 1 H
C13 0.7415(8) 0.6518(7) 0.4978(4) 0.0975(19) Uani d . 1 C
H13A 0.8241 0.5668 0.5275 0.117 Uiso calc R 1 H
H13B 0.6566 0.6220 0.4908 0.117 Uiso calc R 1 H
C14 0.6918(8) 0.7629(8) 0.5658(5) 0.112(2) Uani d . 1 C
H14A 0.7764 0.7914 0.5732 0.168 Uiso calc R 1 H
H14B 0.6581 0.7216 0.6310 0.168 Uiso calc R 1 H
H14C 0.6092 0.8464 0.5366 0.168 Uiso calc R 1 H

loop_
_atom_site_aniso_label
_atom_site_aniso_U_11
_atom_site_aniso_U_22
_atom_site_aniso_U_33
_atom_site_aniso_U_12
_atom_site_aniso_U_13
_atom_site_aniso_U_23
Sn1 0.04718(18) 0.04949(18) 0.05419(18) -0.01503(13) -0.00064(13) -0.01536(13)
N1 0.044(2) 0.056(2) 0.0490(19) -0.0160(17) -0.0046(15) -0.0126(16)
N2 0.054(2) 0.084(3) 0.069(2) -0.027(2) -0.0141(19) -0.013(2)
N3 0.042(2) 0.050(2) 0.063(2) -0.0084(16) -0.0045(17) -0.0162(17)
N4 0.052(2) 0.058(2) 0.076(2) -0.0165(19) -0.0104(19) -0.0134(19)
S1 0.0632(8) 0.0955(10) 0.0690(8) -0.0292(7) -0.0151(6) -0.0262(7)
S2 0.0588(7) 0.0748(8) 0.0668(7) -0.0209(6) -0.0009(6) -0.0339(6)
S3 0.0528(7) 0.0731(8) 0.0702(7) -0.0124(6) -0.0032(6) -0.0225(6)
S4 0.0422(6) 0.0660(8) 0.0922(9) -0.0073(6) -0.0062(6) -0.0264(7)
S5 0.0518(7) 0.0634(7) 0.0758(8) -0.0112(6) -0.0001(6) -0.0319(6)
S6 0.0653(8) 0.0881(9) 0.0795(8) -0.0134(7) -0.0039(7) -0.0401(7)
C1 0.052(3) 0.065(3) 0.052(2) -0.027(2) -0.005(2) -0.010(2)
C2 0.050(3) 0.052(3) 0.054(2) -0.018(2) -0.005(2) -0.003(2)
C3 0.056(3) 0.085(4) 0.088(4) -0.009(3) -0.005(3) -0.018(3)
C4 0.046(2) 0.047(2) 0.066(3) -0.013(2) -0.004(2) -0.007(2)
C5 0.051(3) 0.046(2) 0.061(3) -0.013(2) -0.003(2) -0.013(2)
C6 0.103(5) 0.117(5) 0.086(4) -0.026(4) -0.021(3) -0.046(4)
C7 0.051(3) 0.050(2) 0.055(2) -0.018(2) 0.0034(19) -0.009(2)
C8 0.054(3) 0.053(3) 0.065(3) -0.021(2) 0.008(2) -0.016(2)
C9 0.062(3) 0.052(3) 0.077(3) -0.017(2) 0.007(2) -0.013(2)
C10 0.144(6) 0.057(3) 0.131(5) -0.027(4) 0.045(5) -0.034(3)
C11 0.062(3) 0.075(3) 0.058(3) -0.027(3) -0.005(2) -0.003(2)
C12 0.095(4) 0.108(4) 0.068(3) -0.056(4) -0.010(3) -0.006(3)
C13 0.106(5) 0.105(5) 0.086(4) -0.051(4) -0.011(4) 0.002(4)
C14 0.128(6) 0.133(6) 0.095(4) -0.060(5) 0.021(4) -0.051(4)

loop_
_atom_type_symbol
_atom_type_description
_atom_type_scat_dispersion_real
_atom_type_scat_dispersion_imag
_atom_type_scat_source
C C 0.0033 0.0016 'International Tables Vol C Tables 4.2.6.8 and 6.1.1.4'
H H 0.0000 0.0000 'International Tables Vol C Tables 4.2.6.8 and 6.1.1.4'
N N 0.0061 0.0033 'International Tables Vol C Tables 4.2.6.8 and 6.1.1.4'
S S 0.1246 0.1234 'International Tables Vol C Tables 4.2.6.8 and 6.1.1.4'
Sn Sn -0.6537 1.4246 'International Tables Vol C Tables 4.2.6.8 and 6.1.1.4'

loop_
_geom_angle_atom_site_label_1
_geom_angle_atom_site_label_2
_geom_angle_atom_site_label_3
_geom_angle
_geom_angle_publ_flag
C7 Sn1 C11 133.81(17) y
C7 Sn1 S2 104.50(12) y
C11 Sn1 S2 105.46(13) y
C7 Sn1 S5 104.84(12) y
C11 Sn1 S5 107.76(14) y
S2 Sn1 S5 93.08(5) y
C7 Sn1 N1 81.94(13) y
C11 Sn1 N1 82.83(15) y
S2 Sn1 N1 60.96(7) y
S5 Sn1 N1 153.98(7) y
C1 N1 C2 108.9(3) ?
C1 N1 Sn1 87.4(2) ?
C2 N1 Sn1 163.6(3) ?
C2 N2 S1 106.7(3) ?
C4 N3 C5 109.0(3) ?
C5 N4 S4 107.5(3) ?
N2 S1 C1 93.7(2) ?
C1 S2 Sn1 88.70(14) ?
C2 S3 C3 101.0(2) ?
N4 S4 C4 92.9(2) ?
C4 S5 Sn1 87.76(15) ?
C5 S6 C6 100.1(2) ?
N1 C1 S1 110.8(3) ?
N1 C1 S2 122.9(3) ?
S1 C1 S2 126.3(3) ?
N2 C2 N1 119.9(4) ?
N2 C2 S3 124.0(3) ?
N1 C2 S3 116.1(3) ?
S3 C3 H3A 109.5 ?
S3 C3 H3B 109.5 ?
H3A C3 H3B 109.5 ?
S3 C3 H3C 109.5 ?
H3A C3 H3C 109.5 ?
H3B C3 H3C 109.5 ?
N3 C4 S4 111.1(3) ?
N3 C4 S5 122.7(3) ?
S4 C4 S5 126.2(3) ?
N4 C5 N3 119.4(4) ?
N4 C5 S6 123.3(3) ?
N3 C5 S6 117.3(3) ?
S6 C6 H6A 109.5 ?
S6 C6 H6B 109.5 ?
H6A C6 H6B 109.5 ?
S6 C6 H6C 109.5 ?
H6A C6 H6C 109.5 ?
H6B C6 H6C 109.5 ?
C8 C7 Sn1 116.2(3) ?
C8 C7 H7A 108.2 ?
Sn1 C7 H7A 108.2 ?
C8 C7 H7B 108.2 ?
Sn1 C7 H7B 108.2 ?
H7A C7 H7B 107.4 ?
C7 C8 C9 112.2(3) ?
C7 C8 H8A 109.2 ?
C9 C8 H8A 109.2 ?
C7 C8 H8B 109.2 ?
C9 C8 H8B 109.2 ?
H8A C8 H8B 107.9 ?
C10 C9 C8 112.9(4) ?
C10 C9 H9A 109.0 ?
C8 C9 H9A 109.0 ?
C10 C9 H9B 109.0 ?
C8 C9 H9B 109.0 ?
H9A C9 H9B 107.8 ?
C9 C10 H10A 109.5 ?
C9 C10 H10B 109.5 ?
H10A C10 H10B 109.5 ?
C9 C10 H10C 109.5 ?
H10A C10 H10C 109.5 ?
H10B C10 H10C 109.5 ?
C12 C11 Sn1 110.4(3) ?
C12 C11 H11A 109.6 ?
Sn1 C11 H11A 109.6 ?
C12 C11 H11B 109.6 ?
Sn1 C11 H11B 109.6 ?
H11A C11 H11B 108.1 ?
C13 C12 C11 113.0(5) ?
C13 C12 H12A 109.0 ?
C11 C12 H12A 109.0 ?
C13 C12 H12B 109.0 ?
C11 C12 H12B 109.0 ?
H12A C12 H12B 107.8 ?
C12 C13 C14 109.8(5) ?
C12 C13 H13A 109.7 ?
C14 C13 H13A 109.7 ?
C12 C13 H13B 109.7 ?
C14 C13 H13B 109.7 ?
H13A C13 H13B 108.2 ?
C13 C14 H14A 109.5 ?
C13 C14 H14B 109.5 ?
H14A C14 H14B 109.5 ?
C13 C14 H14C 109.5 ?
H14A C14 H14C 109.5 ?
H14B C14 H14C 109.5 ?

loop_
_geom_bond_atom_site_label_1
_geom_bond_atom_site_label_2
_geom_bond_distance
_geom_bond_publ_flag
Sn1 C7 2.125(4) ?
Sn1 C11 2.131(4) ?
Sn1 S2 2.5060(14) y
Sn1 S5 2.5182(15) y
Sn1 N1 2.762(3) y
Sn1 N3 2.735(3) y
N1 C1 1.323(5) ?
N1 C2 1.371(5) ?
N2 C2 1.313(5) ?
N2 S1 1.661(4) ?
N3 C4 1.315(5) ?
N3 C5 1.368(5) ?
N4 C5 1.309(5) ?
N4 S4 1.654(4) ?
S1 C1 1.707(4) ?
S2 C1 1.721(5) ?
S3 C2 1.747(4) ?
S3 C3 1.787(5) ?
S4 C4 1.714(4) ?
S5 C4 1.732(4) ?
S6 C5 1.739(4) ?
S6 C6 1.785(5) ?
C3 H3A 0.9600 ?
C3 H3B 0.9600 ?
C3 H3C 0.9600 ?
C6 H6A 0.9600 ?
C6 H6B 0.9600 ?
C6 H6C 0.9600 ?
C7 C8 1.501(5) ?
C7 H7A 0.9700 ?
C7 H7B 0.9700 ?
C8 C9 1.533(6) ?
C8 H8A 0.9700 ?
C8 H8B 0.9700 ?
C9 C10 1.484(7) ?
C9 H9A 0.9700 ?
C9 H9B 0.9700 ?
C10 H10A 0.9600 ?
C10 H10B 0.9600 ?
C10 H10C 0.9600 ?
C11 C12 1.598(7) ?
C11 H11A 0.9700 ?
C11 H11B 0.9700 ?
C12 C13 1.439(7) ?
C12 H12A 0.9700 ?
C12 H12B 0.9700 ?
C13 C14 1.508(8) ?
C13 H13A 0.9700 ?
C13 H13B 0.9700 ?
C14 H14A 0.9600 ?
C14 H14B 0.9600 ?
C14 H14C 0.9600 ?
